data_1559160
loop_
_publ_author_name
'Turo-Cort\'es, Rub\'en'
'Bartual-Murgui, Carlos'
'Castells-Gil, Javier'
'Mu\~noz, Carmen'
'Mart\'i-Gastaldo, Carlos'
'Real Cabezos, Jos\'e Antonio A'

_publ_section_title
;
 Reversible guest-induced gate-opening with multiplex spin crossover
 responses in two-dimensional Hofmann Clathrates
;
_journal_name_full 'Chemical Science'
_journal_paper_doi 10.1039/D0SC04246C
_journal_year 2020
_chemical_formula_moiety 'C12 H10 Fe N10 Pt, C0.8 O0.4'
_chemical_formula_sum 'C12.8 H10 Fe N10 O0.4 Pt'
_chemical_formula_weight 561.25
_space_group_crystal_system monoclinic
_space_group_IT_number 12
_space_group_name_Hall '-I 2y'
_space_group_name_H-M_alt 'I 1 2/m 1'
_atom_sites_solution_hydrogens mixed
_atom_sites_solution_primary dual
_audit_creation_date 2020-09-09
_audit_creation_method
;
Olex2 1.3
(compiled 2020.07.31 svn.rc2a77460 for OlexSys, GUI svn.r6145)
;
_audit_update_record
;
2020-09-17 deposited with the CCDC.	2020-09-22 downloaded from the CCDC.
;
_cell_angle_alpha 90
_cell_angle_beta 92.699(11)
_cell_angle_gamma 90
_cell_formula_units_Z 4
_cell_length_a 14.8483(15)
_cell_length_b 7.1717(7)
_cell_length_c 15.880(3)
_cell_measurement_reflns_used 1016
_cell_measurement_temperature 99.5(7)
_cell_measurement_theta_max 27.1560
_cell_measurement_theta_min 4.0760
_cell_volume 1689.1(4)
_computing_cell_refinement 'CrysAlisPro 1.171.40.53 (Rigaku OD, 2019)'
_computing_data_collection 'CrysAlisPro 1.171.40.53 (Rigaku OD, 2019)'
_computing_data_reduction 'CrysAlisPro 1.171.40.53 (Rigaku OD, 2019)'
_computing_molecular_graphics 'Olex2 1.3 (Dolomanov et al., 2009)'
_computing_publication_material 'Olex2 1.3 (Dolomanov et al., 2009)'
_computing_structure_refinement 'SHELXL 2018/3 (Sheldrick, 2015)'
_computing_structure_solution 'SHELXT 2018/2 (Sheldrick, 2018)'
_diffrn_ambient_environment N~2~
_diffrn_ambient_temperature 99.5(7)
_diffrn_detector 'CCD plate'
_diffrn_detector_area_resol_mean 16.0267
_diffrn_detector_type Sapphire3
_diffrn_measured_fraction_theta_full 0.995
_diffrn_measured_fraction_theta_max 0.862
_diffrn_measurement_details
;
List of Runs (angles in degrees, time in seconds):

  # Type    Start    End  Width  t~exp~   \w     \q     \k     \f   Frames
#--------------------------------------------------------------------------
  1  \w    -90.00 -38.00   1.00    5.00    --  -18.04 178.00  60.00   52
  2  \w    -40.00  -1.00   1.00    5.00    --  -18.04 -77.00-150.00   39
  3  \w      4.00  32.00   1.00    5.00    --   18.82  77.00 120.00   28
  4  \w    -54.00  52.00   1.00    5.00    --   18.82 -19.00-120.00  106
;
_diffrn_measurement_device 'four-circle diffractometer'
_diffrn_measurement_device_type 'SuperNova, Single source at offset/far, Sapphire3'
_diffrn_measurement_method '\w scans'
_diffrn_orient_matrix_type 'CrysAlisPro convention (1999,Acta A55,543-557)'
_diffrn_orient_matrix_UB_11 -0.0112584000
_diffrn_orient_matrix_UB_12 0.0862855000
_diffrn_orient_matrix_UB_13 0.0188818000
_diffrn_orient_matrix_UB_21 0.0167813000
_diffrn_orient_matrix_UB_22 -0.0333653000
_diffrn_orient_matrix_UB_23 0.0397051000
_diffrn_orient_matrix_UB_31 0.0433174000
_diffrn_orient_matrix_UB_32 0.0351333000
_diffrn_orient_matrix_UB_33 -0.0081398000
_diffrn_radiation_monochromator mirror
_diffrn_radiation_probe x-ray
_diffrn_radiation_type 'Mo K\a'
_diffrn_radiation_wavelength 0.71073
_diffrn_reflns_av_R_equivalents 0.0527
_diffrn_reflns_av_unetI/netI 0.0928
_diffrn_reflns_Laue_measured_fraction_full 0.995
_diffrn_reflns_Laue_measured_fraction_max 0.862
_diffrn_reflns_limit_h_max 19
_diffrn_reflns_limit_h_min -20
_diffrn_reflns_limit_k_max 9
_diffrn_reflns_limit_k_min -8
_diffrn_reflns_limit_l_max 21
_diffrn_reflns_limit_l_min -20
_diffrn_reflns_number 3591
_diffrn_reflns_point_group_measured_fraction_full 0.995
_diffrn_reflns_point_group_measured_fraction_max 0.862
_diffrn_reflns_theta_full 25.242
_diffrn_reflns_theta_max 28.938
_diffrn_reflns_theta_min 3.672
_diffrn_source 'micro-focus sealed X-ray tube'
_diffrn_source_type 'SuperNova (Mo) X-ray Source'
_exptl_absorpt_coefficient_mu 9.153
_exptl_absorpt_correction_T_max 1.00000
_exptl_absorpt_correction_T_min 0.70140
_exptl_absorpt_correction_type multi-scan
_exptl_absorpt_process_details
;
CrysAlisPro 1.171.40.53 (Rigaku Oxford Diffraction, 2019)
Empirical absorption correction using spherical harmonics,
 implemented in SCALE3 ABSPACK scaling algorithm.
;
_exptl_crystal_colour orange
_exptl_crystal_colour_primary orange
_exptl_crystal_density_diffrn 2.207
_exptl_crystal_description plate
_exptl_crystal_F_000 1056
_exptl_crystal_size_max 0.15
_exptl_crystal_size_mid 0.15
_exptl_crystal_size_min 0.02
_refine_diff_density_max 14.244
_refine_diff_density_min -4.872
_refine_diff_density_rms 0.577
_refine_ls_extinction_method none
_refine_ls_goodness_of_fit_ref 1.196
_refine_ls_hydrogen_treatment mixed
_refine_ls_matrix_type full
_refine_ls_number_parameters 107
_refine_ls_number_reflns 2079
_refine_ls_number_restraints 7
_refine_ls_restrained_S_all 1.194
_refine_ls_R_factor_all 0.1277
_refine_ls_R_factor_gt 0.1183
_refine_ls_shift/su_max 0.006
_refine_ls_shift/su_mean 0.000
_refine_ls_structure_factor_coef Fsqd
_refine_ls_weighting_details 'w=1/[\s^2^(Fo^2^)+(0.1097P)^2^+251.2023P] where P=(Fo^2^+2Fc^2^)/3'
_refine_ls_weighting_scheme calc
_refine_ls_wR_factor_gt 0.2800
_refine_ls_wR_factor_ref 0.2875
_reflns_Friedel_coverage 0.000
_reflns_number_gt 1857
_reflns_number_total 2079
_reflns_threshold_expression 'I > 2\s(I)'
_cod_data_source_file d0sc04246c2.cif
_cod_data_source_block rt457_fenh2pymptetoh_100ka_2
_cod_original_cell_volume 1689.2(4)
_cod_original_formula_sum 'C12.80 H10 Fe N10 O0.40 Pt'
_cod_database_code 1559160
_shelx_shelxl_version_number 2018/3
_shelx_space_group_comment
;
The symmetry employed for this shelxl refinement is uniquely defined
by the following loop, which should always be used as a source of
symmetry information in preference to the above space-group names.
They are only intended as comments.
;
_shelx_estimated_absorpt_t_max 0.838
_shelx_estimated_absorpt_t_min 0.341
_reflns_odcompleteness_completeness 99.41
_reflns_odcompleteness_iscentric 1
_reflns_odcompleteness_theta 26.32
_olex2_refinement_description
;
1. Fixed Uiso
 At 1.2 times of:
  All C(H) groups
 At 1.5 times of:
  All N(H,H) groups
2. Restrained distances
 N8-H8B
 0.9 with sigma of 0.0001
 N8-H8A
 0.9 with sigma of 0.0001
 N3-H3B
 0.9 with sigma of 0.0001
 H3A-N3
 0.9 with sigma of 0.0001
 H8B-O1
 2.2 with sigma of 0.0001
 H8A-H8B
 1.5 with sigma of 0.0001
 H3A-H3B
 1.5 with sigma of 0.0001
3. Uiso/Uaniso restraints and constraints
Uanis(N6) = Uanis(C7) = Uanis(C8) = Uanis(C9) = Uanis(N7) = Uanis(C10) =
Uanis(N8)
Uanis(C4) = Uanis(N1) = Uanis(C2) = Uanis(C3) = Uanis(N2) = Uanis(N3)
4. Others
 Fixed Sof: H8B(0.5) O1(0.2) C11(0.4)
5.a Aromatic/amide H refined with riding coordinates:
 C1(H1), C3(H3), C4(H4), C7(H7), C9(H9), C10(H10)
;
_olex2_submission_special_instructions 'No special instructions were received'
_oxdiff_exptl_absorpt_empirical_details
;
Empirical correction (ABSPACK) includes:
- Absorption correction using spherical harmonics
- Frame scaling
;
_oxdiff_exptl_absorpt_empirical_full_max 1.358
_oxdiff_exptl_absorpt_empirical_full_min 0.763

loop_
_space_group_symop_operation_xyz
'x, y, z'
'-x, y, -z'
'x+1/2, y+1/2, z+1/2'
'-x+1/2, y+1/2, -z+1/2'
'-x, -y, -z'
'x, -y, z'
'-x+1/2, -y+1/2, -z+1/2'
'x+1/2, -y+1/2, z+1/2'

loop_
_atom_site_label
_atom_site_type_symbol
_atom_site_fract_x
_atom_site_fract_y
_atom_site_fract_z
_atom_site_U_iso_or_equiv
_atom_site_adp_type
_atom_site_occupancy
_atom_site_site_symmetry_order
_atom_site_calc_flag
_atom_site_refinement_flags_posn
_atom_site_refinement_flags_adp
_atom_site_refinement_flags_occupancy
_atom_site_disorder_assembly
_atom_site_disorder_group
Pt1 Pt 0.74039(8) 0.500000 0.48186(8) 0.0229(4) Uani 1 2 d S T P . .
Fe1 Fe 1.000000 1.000000 0.500000 0.0186(11) Uani 1 4 d S T P . .
Fe2 Fe 0.500000 0.000000 0.500000 0.0170(11) Uani 1 4 d S T P . .
N1 N 1.002(2) 1.000000 0.368(2) 0.045(3) Uani 1 2 d S T P . .
N2 N 0.922(2) 1.000000 0.231(2) 0.045(3) Uani 1 2 d S T P . .
N3 N 1.15281(18) 1.000000 0.19236(14) 0.045(3) Uani 1 2 d DS T P . .
H3A H 1.1553(4) 1.000000 0.13585(13) 0.068 Uiso 1 2 d DS U P . .
H3B H 1.2077(2) 1.000000 0.2190(2) 0.068 Uiso 1 2 d DS U P . .
N4 N 0.8958(11) 0.798(3) 0.4938(11) 0.023(4) Uani 1 1 d . . . . .
N5 N 0.5898(11) 0.195(2) 0.4814(11) 0.021(3) Uani 1 1 d . . . . .
N6 N 0.459(2) 0.000000 0.376(2) 0.044(3) Uani 1 2 d S T P . .
N7 N 0.335(2) 0.000000 0.273(2) 0.044(3) Uani 1 2 d S T P . .
N8 N 0.5447(2) 0.000000 0.16772(15) 0.044(3) Uani 1 2 d DS T P . .
H8A H 0.5226(3) 0.000000 0.11396(17) 0.066 Uiso 1 2 d DS U P . .
H8B H 0.59174(16) 0.0779(5) 0.1763(2) 0.066 Uiso 0.5 1 d D U P . .
C1 C 1.078(2) 1.000000 0.323(3) 0.036(8) Uani 1 2 d S T P . .
H1 H 1.133440 1.000000 0.352464 0.043 Uiso 1 2 calc R U P . .
C2 C 1.076(3) 1.000000 0.234(3) 0.045(3) Uani 1 2 d S T P . .
C3 C 0.992(3) 1.000000 0.190(3) 0.045(3) Uani 1 2 d S T P . .
H3 H 0.988486 1.000000 0.131655 0.054 Uiso 1 2 calc R U P . .
C4 C 0.929(3) 1.000000 0.315(3) 0.045(3) Uani 1 2 d S T P . .
H4 H 0.874476 1.000000 0.341273 0.054 Uiso 1 2 calc R U P . .
C5 C 0.8366(15) 0.688(3) 0.4887(13) 0.025(4) Uani 1 1 d . . . . .
C6 C 0.6433(12) 0.305(3) 0.4785(13) 0.020(4) Uani 1 1 d . . . . .
C7 C 0.516(3) 0.000000 0.315(2) 0.044(3) Uani 1 2 d S T P . .
H7 H 0.577700 0.000000 0.329561 0.053 Uiso 1 2 calc R U P . .
C8 C 0.488(3) 0.000000 0.229(3) 0.044(3) Uani 1 2 d S T P . .
C9 C 0.393(3) 0.000000 0.214(3) 0.044(3) Uani 1 2 d S T P . .
H9 H 0.370181 0.000000 0.158247 0.053 Uiso 1 2 calc R U P . .
C10 C 0.372(3) 0.000000 0.351(3) 0.044(3) Uani 1 2 d S T P . .
H10 H 0.331643 0.000000 0.393747 0.053 Uiso 1 2 calc R U P . .
O1 O 0.7259(2) 0.000000 0.2296(6) 0.08(3) Uiso 0.4 2 d DS . P . .
C11 C 0.732(7) -0.176(15) 0.262(7) 0.08(3) Uiso 0.4 1 d . . P . .

loop_
_atom_site_aniso_label
_atom_site_aniso_U_11
_atom_site_aniso_U_22
_atom_site_aniso_U_33
_atom_site_aniso_U_23
_atom_site_aniso_U_13
_atom_site_aniso_U_12
Pt1 0.0277(6) 0.0040(5) 0.0372(7) 0.000 0.0034(4) 0.000
Fe1 0.015(3) 0.004(2) 0.036(3) 0.000 -0.002(2) 0.000
Fe2 0.017(3) 0.005(2) 0.029(3) 0.000 -0.002(2) 0.000
N1 0.041(8) 0.043(9) 0.051(8) 0.000 -0.005(6) 0.000
N2 0.041(8) 0.043(9) 0.051(8) 0.000 -0.005(6) 0.000
N3 0.041(8) 0.043(9) 0.051(8) 0.000 -0.005(6) 0.000
N4 0.018(8) 0.013(8) 0.040(10) -0.001(7) 0.006(7) 0.002(7)
N5 0.022(8) 0.010(8) 0.031(9) 0.000(7) -0.001(6) -0.005(7)
N6 0.060(9) 0.027(7) 0.046(7) 0.000 0.011(6) 0.000
N7 0.060(9) 0.027(7) 0.046(7) 0.000 0.011(6) 0.000
N8 0.060(9) 0.027(7) 0.046(7) 0.000 0.011(6) 0.000
C1 0.026(16) 0.014(15) 0.07(2) 0.000 0.012(15) 0.000
C2 0.041(8) 0.043(9) 0.051(8) 0.000 -0.005(6) 0.000
C3 0.041(8) 0.043(9) 0.051(8) 0.000 -0.005(6) 0.000
C4 0.041(8) 0.043(9) 0.051(8) 0.000 -0.005(6) 0.000
C5 0.036(11) 0.014(9) 0.025(10) 0.005(8) 0.005(8) 0.014(9)
C6 0.016(8) 0.013(9) 0.031(10) -0.003(8) 0.001(7) 0.002(8)
C7 0.060(9) 0.027(7) 0.046(7) 0.000 0.011(6) 0.000
C8 0.060(9) 0.027(7) 0.046(7) 0.000 0.011(6) 0.000
C9 0.060(9) 0.027(7) 0.046(7) 0.000 0.011(6) 0.000
C10 0.060(9) 0.027(7) 0.046(7) 0.000 0.011(6) 0.000

loop_
_atom_type_symbol
_atom_type_description
_atom_type_scat_dispersion_real
_atom_type_scat_dispersion_imag
_atom_type_scat_source
C C 0.0033 0.0016 'International Tables Vol C Tables 4.2.6.8 and 6.1.1.4'
H H 0.0000 0.0000 'International Tables Vol C Tables 4.2.6.8 and 6.1.1.4'
Fe Fe 0.3463 0.8444 'International Tables Vol C Tables 4.2.6.8 and 6.1.1.4'
N N 0.0061 0.0033 'International Tables Vol C Tables 4.2.6.8 and 6.1.1.4'
O O 0.0106 0.0060 'International Tables Vol C Tables 4.2.6.8 and 6.1.1.4'
Pt Pt -1.7033 8.3905 'International Tables Vol C Tables 4.2.6.8 and 6.1.1.4'

loop_
_geom_angle_atom_site_label_1
_geom_angle_atom_site_label_2
_geom_angle_atom_site_label_3
_geom_angle
_geom_angle_site_symmetry_1
_geom_angle_site_symmetry_3
_geom_angle_publ_flag
C5 Pt1 C5 86.8(11) 6_565 . ?
C5 Pt1 C6 178.2(8) 6_565 6_565 ?
C5 Pt1 C6 92.5(8) . 6_565 ?
C5 Pt1 C6 92.5(8) 6_565 . ?
C5 Pt1 C6 178.2(8) . . ?
C6 Pt1 C6 88.2(11) 6_565 . ?
N1 Fe1 N1 180.0 5_776 . ?
N1 Fe1 N4 90.2(8) 5_776 . ?
N1 Fe1 N4 90.2(8) . 5_776 ?
N1 Fe1 N4 89.8(8) 5_776 5_776 ?
N1 Fe1 N4 89.8(8) . 6_575 ?
N1 Fe1 N4 90.2(8) 5_776 6_575 ?
N1 Fe1 N4 89.8(8) . . ?
N1 Fe1 N4 89.8(8) 5_776 2_756 ?
N1 Fe1 N4 90.2(8) . 2_756 ?
N4 Fe1 N4 93.7(9) 5_776 6_575 ?
N4 Fe1 N4 180.0 . 5_776 ?
N4 Fe1 N4 86.3(9) 5_776 2_756 ?
N4 Fe1 N4 86.3(9) . 6_575 ?
N4 Fe1 N4 93.7(9) . 2_756 ?
N4 Fe1 N4 180.0 6_575 2_756 ?
N5 Fe2 N5 89.1(10) 5_656 6 ?
N5 Fe2 N5 180.0(10) 6 2_656 ?
N5 Fe2 N5 90.9(10) 5_656 2_656 ?
N5 Fe2 N5 90.9(10) 6 . ?
N5 Fe2 N5 180.0 5_656 . ?
N5 Fe2 N5 89.1(10) 2_656 . ?
N5 Fe2 N6 91.5(8) 5_656 5_656 ?
N5 Fe2 N6 88.5(8) 2_656 . ?
N5 Fe2 N6 91.5(8) 2_656 5_656 ?
N5 Fe2 N6 88.5(8) 6 5_656 ?
N5 Fe2 N6 88.5(8) 5_656 . ?
N5 Fe2 N6 91.5(8) . . ?
N5 Fe2 N6 88.5(8) . 5_656 ?
N5 Fe2 N6 91.5(8) 6 . ?
N6 Fe2 N6 180.0 . 5_656 ?
C1 N1 Fe1 125(3) . . ?
C4 N1 Fe1 126(3) . . ?
C4 N1 C1 109(4) . . ?
C3 N2 C4 119(4) . . ?
H3A N3 H3B 112.89(2) . . ?
C2 N3 H3A 124.6(17) . . ?
C2 N3 H3B 122.5(17) . . ?
C5 N4 Fe1 178.2(17) . . ?
C6 N5 Fe2 173.5(17) . . ?
C7 N6 Fe2 123(3) . . ?
C7 N6 C10 115(4) . . ?
C10 N6 Fe2 122(3) . . ?
C9 N7 C10 114(4) . . ?
H8A N8 H8B 112.89(2) . 6 ?
H8A N8 H8B 112.89(2) . . ?
H8B N8 H8B 76.8(6) . 6 ?
C8 N8 H8A 119.0(19) . . ?
C8 N8 H8B 114.0(14) . 6 ?
C8 N8 H8B 114.0(14) . . ?
N1 C1 H1 118.4 . . ?
N1 C1 C2 123(3) . . ?
C2 C1 H1 118.4 . . ?
N3 C2 C1 121(3) . . ?
N3 C2 C3 121(4) . . ?
C3 C2 C1 118(4) . . ?
N2 C3 C2 119(4) . . ?
N2 C3 H3 120.3 . . ?
C2 C3 H3 120.3 . . ?
N1 C4 N2 131(4) . . ?
N1 C4 H4 114.5 . . ?
N2 C4 H4 114.5 . . ?
N4 C5 Pt1 178.3(18) . . ?
N5 C6 Pt1 176.2(18) . . ?
N6 C7 H7 118.5 . . ?
N6 C7 C8 123(4) . . ?
C8 C7 H7 118.5 . . ?
N8 C8 C7 123(4) . . ?
N8 C8 C9 123(3) . . ?
C7 C8 C9 114(4) . . ?
N7 C9 C8 124(4) . . ?
N7 C9 H9 117.8 . . ?
C8 C9 H9 117.8 . . ?
N6 C10 H10 115.4 . . ?
N7 C10 N6 129(4) . . ?
N7 C10 H10 115.4 . . ?
C11 O1 C11 135(9) 6 . ?
C11 C11 O1 133(10) 7_645 . ?

loop_
_geom_bond_atom_site_label_1
_geom_bond_atom_site_label_2
_geom_bond_distance
_geom_bond_site_symmetry_2
_geom_bond_publ_flag
Pt1 C5 1.96(2) 6_565 ?
Pt1 C5 1.96(2) . ?
Pt1 C6 2.01(2) 6_565 ?
Pt1 C6 2.01(2) . ?
Fe1 N1 2.10(3) 5_776 ?
Fe1 N1 2.10(3) . ?
Fe1 N4 2.118(17) 2_756 ?
Fe1 N4 2.118(17) . ?
Fe1 N4 2.118(17) 6_575 ?
Fe1 N4 2.118(17) 5_776 ?
Fe2 N5 1.965(16) . ?
Fe2 N5 1.965(16) 5_656 ?
Fe2 N5 1.965(16) 2_656 ?
Fe2 N5 1.965(16) 6 ?
Fe2 N6 2.03(3) . ?
Fe2 N6 2.03(3) 5_656 ?
N1 C1 1.36(5) . ?
N1 C4 1.34(5) . ?
N2 C3 1.25(5) . ?
N2 C4 1.34(5) . ?
N3 H3A 0.90000(18) . ?
N3 H3B 0.90000(13) . ?
N3 C2 1.35(4) . ?
N4 C5 1.18(3) . ?
N5 C6 1.12(3) . ?
N6 C7 1.31(5) . ?
N6 C10 1.34(5) . ?
N7 C9 1.30(5) . ?
N7 C10 1.33(5) . ?
N8 H8A 0.90000(18) . ?
N8 H8B 0.90000(12) . ?
N8 H8B 0.89999(12) 6 ?
N8 C8 1.31(4) . ?
C1 H1 0.9300 . ?
C1 C2 1.41(6) . ?
C2 C3 1.40(5) . ?
C3 H3 0.9300 . ?
C4 H4 0.9300 . ?
C7 H7 0.9300 . ?
C7 C8 1.42(6) . ?
C8 C9 1.43(6) . ?
C9 H9 0.9300 . ?
C10 H10 0.9300 . ?
O1 C11 1.36(11) 6 ?
O1 C11 1.36(11) . ?
C11 C11 1.3(2) 7_645 ?

loop_
_geom_torsion_atom_site_label_1
_geom_torsion_atom_site_label_2
_geom_torsion_atom_site_label_3
_geom_torsion_atom_site_label_4
_geom_torsion
_geom_torsion_site_symmetry_1
_geom_torsion_site_symmetry_2
_geom_torsion_site_symmetry_3
_geom_torsion_site_symmetry_4
_geom_torsion_publ_flag
Fe1 N1 C1 C2 180.000(4) . . . . ?
Fe1 N1 C4 N2 180.000(4) . . . . ?
Fe2 N6 C7 C8 180.000(4) . . . . ?
Fe2 N6 C10 N7 180.000(5) . . . . ?
N1 C1 C2 N3 180.000(4) . . . . ?
N1 C1 C2 C3 0.000(5) . . . . ?
N3 C2 C3 N2 180.000(3) . . . . ?
N6 C7 C8 N8 180.000(4) . . . . ?
N6 C7 C8 C9 0.000(5) . . . . ?
N8 C8 C9 N7 180.000(3) . . . . ?
C1 N1 C4 N2 0.000(5) . . . . ?
C1 C2 C3 N2 0.000(4) . . . . ?
C3 N2 C4 N1 0.000(5) . . . . ?
C4 N1 C1 C2 0.000(5) . . . . ?
C4 N2 C3 C2 0.000(3) . . . . ?
C7 N6 C10 N7 0.000(6) . . . . ?
C7 C8 C9 N7 0.000(4) . . . . ?
C9 N7 C10 N6 0.000(6) . . . . ?
C10 N6 C7 C8 0.000(6) . . . . ?
C10 N7 C9 C8 0.000(5) . . . . ?
C11 O1 C11 C11 -139(12) 6 . . 7_645 ?
